data_1510847
loop_
_publ_author_name
'Nowotny, H.'
'Benesovsky, F.'
'Toth, L.'
'Rudy, E.'

_publ_section_title
;
 Der Dreistoff: Uran-Bor-Kohlenstoff
;
_journal_name_full 'Monatshefte fuer Chemie (-108,1977)'
_journal_page_first 794
_journal_page_last 802
_journal_paper_doi 10.1007/BF00918640
_journal_volume 92
_journal_year 1961
_chemical_formula_sum 'B2 U'
_chemical_name_systematic 'U B2'
_space_group_IT_number 191
_symmetry_space_group_name_Hall '-P 6 2'
_symmetry_space_group_name_H-M 'P 6/m m m'
_cell_angle_alpha 90
_cell_angle_beta 90
_cell_angle_gamma 120
_cell_formula_units_Z 1
_cell_length_a 3.13
_cell_length_b 3.13
_cell_length_c 3.989
_cell_volume 33.844
_citation_journal_id_ASTM MOCHAP
_cod_data_source_file boron_355.cif
_cod_data_source_block B2U1
_cod_original_cell_volume 33.84413
_cod_original_formula_sum 'B2 U1'
_cod_database_code 1510847

loop_
_symmetry_equiv_pos_as_xyz
x,y,z
x-y,x,z
-y,x-y,z
-x,-y,z
-x+y,-x,z
y,-x+y,z
-y,-x,-z
x-y,-y,-z
x,x-y,-z
y,x,-z
-x+y,y,-z
-x,-x+y,-z
-x,-y,-z
-x+y,-x,-z
y,-x+y,-z
x,y,-z
x-y,x,-z
-y,x-y,-z
y,x,z
-x+y,y,z
-x,-x+y,z
-y,-x,z
x-y,-y,z
x,x-y,z

loop_
_atom_site_label
_atom_site_type_symbol
_atom_site_fract_x
_atom_site_fract_y
_atom_site_fract_z
_atom_site_occupancy
_atom_site_U_iso_or_equiv
B1 B 0.3333 0.6667 0.5 1 0.0
U1 U 0 0 0 1 0.0
